data_4135418
loop_
_publ_author_name
'Chandrachud, Preeti P.'
'Wojtas, Lukasz'
'Lopchuk, Justin M.'

_publ_section_title
;
 Decarboxylative Amination: Diazirines as Single and Double Electrophilic
 Nitrogen Transfer Reagents.
;
_journal_issue 52
_journal_name_full 'Journal of the American Chemical Society'
_journal_page_first 21743
_journal_page_last 21750
_journal_paper_doi 10.1021/jacs.0c09403
_journal_volume 142
_journal_year 2020
_chemical_formula_moiety 'C12 H13 F3 N2 O'
_chemical_formula_sum 'C12 H13 F3 N2 O'
_chemical_formula_weight 258.24
_space_group_crystal_system monoclinic
_space_group_IT_number 14
_space_group_name_Hall '-P 2ybc'
_space_group_name_H-M_alt 'P 1 21/c 1'
_atom_sites_solution_hydrogens mixed
_audit_creation_date 2019-07-24
_audit_creation_method
;
Olex2 1.2
(compiled 2018.05.29 svn.r3508 for OlexSys, GUI svn.r5506)
;
_cell_angle_alpha 90
_cell_angle_beta 90.0379(18)
_cell_angle_gamma 90
_cell_formula_units_Z 8
_cell_length_a 9.3765(4)
_cell_length_b 23.4519(9)
_cell_length_c 10.6409(4)
_cell_measurement_reflns_used 9887
_cell_measurement_temperature 100(2)
_cell_measurement_theta_max 77.84
_cell_measurement_theta_min 3.77
_cell_volume 2339.90(16)
_computing_cell_refinement 'SAINT V8.38A (?, 2016)'
_computing_data_reduction 'SAINT V8.38A (?, 2016)'
_computing_molecular_graphics 'Olex2 (Dolomanov et al., 2009)'
_computing_publication_material 'Olex2 (Dolomanov et al., 2009)'
_computing_structure_refinement 'XL (Sheldrick, 2008)'
_diffrn_ambient_temperature 100.07
_diffrn_measured_fraction_theta_full 0.992
_diffrn_measured_fraction_theta_max 0.977
_diffrn_measurement_device_type 'Bruker D8 Venture PHOTON II CPAD'
_diffrn_measurement_method 'omega scans'
_diffrn_radiation_monochromator mirrors
_diffrn_radiation_type CuK\a
_diffrn_radiation_wavelength 1.54178
_diffrn_reflns_av_R_equivalents 0.0625
_diffrn_reflns_av_unetI/netI 0.0319
_diffrn_reflns_Laue_measured_fraction_full 0.992
_diffrn_reflns_Laue_measured_fraction_max 0.977
_diffrn_reflns_limit_h_max 11
_diffrn_reflns_limit_h_min -11
_diffrn_reflns_limit_k_max 29
_diffrn_reflns_limit_k_min -29
_diffrn_reflns_limit_l_max 13
_diffrn_reflns_limit_l_min -13
_diffrn_reflns_number 36778
_diffrn_reflns_point_group_measured_fraction_full 0.992
_diffrn_reflns_point_group_measured_fraction_max 0.977
_diffrn_reflns_theta_full 67.679
_diffrn_reflns_theta_max 78.156
_diffrn_reflns_theta_min 3.769
_diffrn_source 'INCOATEC Imus micro-focus source'
_diffrn_standards_number 0
_exptl_absorpt_coefficient_mu 1.105
_exptl_absorpt_correction_T_max 1.0000
_exptl_absorpt_correction_T_min 0.8010
_exptl_absorpt_correction_type multi-scan
_exptl_absorpt_process_details
;
SADABS-2016/2 (Bruker,2016/2) was used for absorption correction.
wR2(int) was 0.1258 before and 0.0883 after correction.
The Ratio of minimum to maximum transmission is 0.8010.
The \l/2 correction factor is Not present.
;
_exptl_crystal_density_diffrn 1.466
_exptl_crystal_description plate
_exptl_crystal_F_000 1072
_exptl_crystal_size_max 0.124
_exptl_crystal_size_mid 0.111
_exptl_crystal_size_min 0.048
_refine_diff_density_max 0.331
_refine_diff_density_min -0.274
_refine_diff_density_rms 0.056
_refine_ls_extinction_method none
_refine_ls_goodness_of_fit_ref 1.069
_refine_ls_hydrogen_treatment mixed
_refine_ls_matrix_type full
_refine_ls_number_parameters 336
_refine_ls_number_reflns 4895
_refine_ls_number_restraints 0
_refine_ls_restrained_S_all 1.069
_refine_ls_R_factor_all 0.0565
_refine_ls_R_factor_gt 0.0480
_refine_ls_shift/su_max 0.000
_refine_ls_shift/su_mean 0.000
_refine_ls_structure_factor_coef Fsqd
_refine_ls_weighting_details 'w=1/[\s^2^(Fo^2^)+(0.0548P)^2^+2.0186P] where P=(Fo^2^+2Fc^2^)/3'
_refine_ls_weighting_scheme calc
_refine_ls_wR_factor_gt 0.1177
_refine_ls_wR_factor_ref 0.1272
_reflns_Friedel_coverage 0.000
_reflns_number_gt 4354
_reflns_number_total 4895
_reflns_threshold_expression 'I > 2\s(I)'
_cod_data_source_file ja0c09403_si_006.cif
_cod_data_source_block D
_cod_depositor_comments 'Adding full bibliography for 4135411--4135418.cif.'
_cod_database_code 4135418
_shelx_shelxl_version_number 2018/3
_shelx_space_group_comment
;
The symmetry employed for this shelxl refinement is uniquely defined
by the following loop, which should always be used as a source of
symmetry information in preference to the above space-group names.
They are only intended as comments.
;
_shelx_estimated_absorpt_t_max 0.949
_shelx_estimated_absorpt_t_min 0.875
_olex2_refinement_description
;
1. Twinned data refinement
 Scales: 0.6404(17)
 0.3596(17)
2. Fixed Uiso
 At 1.2 times of:
  All C(H) groups, All C(H,H) groups
 At 1.5 times of:
  All C(H,H,H) groups
3.a Secondary CH2 refined with riding coordinates:
 C1(H1A,H1B), C3(H3A,H3B), C21(H21A,H21B), C23(H23A,H23B)
3.b Aromatic/amide H refined with riding coordinates:
 C14(H14), C15(H15), C16(H16), C17(H17), C18(H18), C34(H34), C35(H35),
 C36(H36), C37(H37), C38(H38)
3.c Idealised Me refined as rotating group:
 C5(H5A,H5B,H5C), C25(H25A,H25B,H25C)
;
_olex2_submission_special_instructions 'No special instructions were received'

loop_
_space_group_symop_operation_xyz
'x, y, z'
'-x, y+1/2, -z+1/2'
'-x, -y, -z'
'x, -y-1/2, z-1/2'

loop_
_atom_site_label
_atom_site_type_symbol
_atom_site_fract_x
_atom_site_fract_y
_atom_site_fract_z
_atom_site_U_iso_or_equiv
_atom_site_adp_type
_atom_site_occupancy
_atom_site_site_symmetry_order
_atom_site_calc_flag
_atom_site_refinement_flags_posn
_atom_site_refinement_flags_adp
_atom_site_refinement_flags_occupancy
_atom_site_disorder_assembly
_atom_site_disorder_group
C1 C 0.9020(3) 0.22496(11) 0.3491(3) 0.0280(5) Uani 1 1 d . . . . .
H1A H 0.890837 0.218579 0.440581 0.034 Uiso 1 1 calc R . . . .
H1B H 0.996663 0.211724 0.320088 0.034 Uiso 1 1 calc R . . . .
O2 O 0.8679(2) 0.28324(8) 0.30982(18) 0.0319(4) Uani 1 1 d . . . . .
C3 C 0.7287(3) 0.26411(11) 0.2660(2) 0.0277(5) Uani 1 1 d . . . . .
H3A H 0.705024 0.277450 0.180220 0.033 Uiso 1 1 calc R . . . .
H3B H 0.650302 0.272866 0.325179 0.033 Uiso 1 1 calc R . . . .
C4 C 0.7775(3) 0.20149(11) 0.2707(2) 0.0246(5) Uani 1 1 d . . . . .
C5 C 0.8215(3) 0.17849(12) 0.1432(3) 0.0302(6) Uani 1 1 d . . . . .
H5A H 0.885002 0.205868 0.101964 0.045 Uiso 1 1 calc GR . . . .
H5B H 0.736431 0.172631 0.091237 0.045 Uiso 1 1 calc GR . . . .
H5C H 0.871380 0.142109 0.154189 0.045 Uiso 1 1 calc GR . . . .
N6 N 0.6693(2) 0.16286(9) 0.32138(19) 0.0231(4) Uani 1 1 d . . . . .
N7 N 0.6513(2) 0.16895(9) 0.4616(2) 0.0251(4) Uani 1 1 d . . . . .
C8 C 0.7120(3) 0.11773(10) 0.4061(2) 0.0232(5) Uani 1 1 d . . . . .
C9 C 0.6163(3) 0.06581(11) 0.3948(3) 0.0274(5) Uani 1 1 d . . . . .
F10 F 0.47832(17) 0.07940(7) 0.38295(17) 0.0358(4) Uani 1 1 d . . . . .
F11 F 0.6501(2) 0.03353(7) 0.29547(16) 0.0367(4) Uani 1 1 d . . . . .
F12 F 0.62823(18) 0.03285(7) 0.49724(15) 0.0327(4) Uani 1 1 d . . . . .
C13 C 0.8636(3) 0.10307(10) 0.4418(2) 0.0234(5) Uani 1 1 d . . . . .
C14 C 0.9521(3) 0.07301(11) 0.3602(2) 0.0285(5) Uani 1 1 d . . . . .
H14 H 0.918334 0.062317 0.279414 0.034 Uiso 1 1 calc R . . . .
C15 C 1.0893(3) 0.05866(12) 0.3968(3) 0.0320(6) Uani 1 1 d . . . . .
H15 H 1.149414 0.038334 0.340580 0.038 Uiso 1 1 calc R . . . .
C16 C 1.1398(3) 0.07375(12) 0.5149(3) 0.0314(6) Uani 1 1 d . . . . .
H16 H 1.234249 0.064128 0.539163 0.038 Uiso 1 1 calc R . . . .
C17 C 1.0516(3) 0.10290(11) 0.5970(3) 0.0284(5) Uani 1 1 d . . . . .
H17 H 1.085336 0.112891 0.678238 0.034 Uiso 1 1 calc R . . . .
C18 C 0.9135(3) 0.11765(11) 0.5609(2) 0.0256(5) Uani 1 1 d . . . . .
H18 H 0.853412 0.137660 0.617640 0.031 Uiso 1 1 calc R . . . .
C21 C 0.2288(3) 0.23336(11) 0.5944(3) 0.0283(5) Uani 1 1 d . . . . .
H21A H 0.201303 0.219117 0.678545 0.034 Uiso 1 1 calc R . . . .
H21B H 0.153212 0.225095 0.531951 0.034 Uiso 1 1 calc R . . . .
O22 O 0.3701(2) 0.21490(8) 0.55481(18) 0.0314(4) Uani 1 1 d . . . . .
C23 C 0.4058(3) 0.27339(11) 0.5189(3) 0.0283(5) Uani 1 1 d . . . . .
H23A H 0.398520 0.280560 0.427474 0.034 Uiso 1 1 calc R . . . .
H23B H 0.499037 0.286446 0.551874 0.034 Uiso 1 1 calc R . . . .
C24 C 0.2770(3) 0.29597(11) 0.5945(2) 0.0239(5) Uani 1 1 d . . . . .
C25 C 0.3165(3) 0.31821(12) 0.7244(2) 0.0299(6) Uani 1 1 d . . . . .
H25A H 0.229594 0.323803 0.774057 0.045 Uiso 1 1 calc GR . . . .
H25B H 0.366900 0.354616 0.716102 0.045 Uiso 1 1 calc GR . . . .
H25C H 0.378352 0.290520 0.766716 0.045 Uiso 1 1 calc GR . . . .
N26 N 0.1709(2) 0.33497(9) 0.54128(19) 0.0229(4) Uani 1 1 d . . . . .
N27 N 0.1537(2) 0.32928(9) 0.40090(19) 0.0242(4) Uani 1 1 d . . . . .
C28 C 0.2161(3) 0.38018(10) 0.4573(2) 0.0231(5) Uani 1 1 d . . . . .
C29 C 0.1214(3) 0.43237(11) 0.4714(2) 0.0258(5) Uani 1 1 d . . . . .
F30 F -0.01752(16) 0.41955(7) 0.47607(16) 0.0335(4) Uani 1 1 d . . . . .
F31 F 0.15276(19) 0.46155(7) 0.57604(15) 0.0333(4) Uani 1 1 d . . . . .
F32 F 0.13827(18) 0.46847(6) 0.37429(15) 0.0321(3) Uani 1 1 d . . . . .
C33 C 0.3675(3) 0.39404(10) 0.4240(2) 0.0238(5) Uani 1 1 d . . . . .
C34 C 0.4586(3) 0.42047(11) 0.5103(2) 0.0276(5) Uani 1 1 d . . . . .
H34 H 0.425300 0.429371 0.592291 0.033 Uiso 1 1 calc R . . . .
C35 C 0.5980(3) 0.43375(12) 0.4764(3) 0.0300(6) Uani 1 1 d . . . . .
H35 H 0.660139 0.451277 0.535442 0.036 Uiso 1 1 calc R . . . .
C36 C 0.6463(3) 0.42136(11) 0.3560(3) 0.0306(6) Uani 1 1 d . . . . .
H36 H 0.741373 0.430394 0.332628 0.037 Uiso 1 1 calc R . . . .
C37 C 0.5549(3) 0.39570(11) 0.2699(3) 0.0292(5) Uani 1 1 d . . . . .
H37 H 0.587962 0.387554 0.187494 0.035 Uiso 1 1 calc R . . . .
C38 C 0.4163(3) 0.38187(11) 0.3031(2) 0.0267(5) Uani 1 1 d . . . . .
H38 H 0.354766 0.364185 0.243808 0.032 Uiso 1 1 calc R . . . .
H7 H 0.555(4) 0.1659(14) 0.473(3) 0.039(9) Uiso 1 1 d . . . . .
H27 H 0.056(4) 0.3356(14) 0.387(3) 0.041(9) Uiso 1 1 d . . . . .

loop_
_atom_site_aniso_label
_atom_site_aniso_U_11
_atom_site_aniso_U_22
_atom_site_aniso_U_33
_atom_site_aniso_U_23
_atom_site_aniso_U_13
_atom_site_aniso_U_12
C1 0.0238(12) 0.0306(13) 0.0295(13) 0.0023(10) 0.0038(10) -0.0015(10)
O2 0.0300(10) 0.0292(9) 0.0366(10) 0.0050(7) -0.0014(9) -0.0037(8)
C3 0.0263(12) 0.0302(13) 0.0265(12) 0.0034(10) 0.0054(10) 0.0006(10)
C4 0.0217(11) 0.0288(12) 0.0235(11) 0.0006(9) 0.0068(10) -0.0001(10)
C5 0.0283(13) 0.0368(14) 0.0256(12) 0.0002(10) 0.0070(11) -0.0007(11)
N6 0.0190(10) 0.0298(11) 0.0205(10) 0.0008(8) 0.0043(8) 0.0002(8)
N7 0.0237(10) 0.0295(11) 0.0222(10) 0.0005(8) 0.0078(9) 0.0031(9)
C8 0.0226(11) 0.0262(12) 0.0209(11) 0.0006(9) 0.0038(10) 0.0021(9)
C9 0.0236(12) 0.0315(12) 0.0272(13) 0.0032(10) 0.0037(10) -0.0004(10)
F10 0.0223(8) 0.0367(8) 0.0486(10) 0.0097(8) -0.0008(7) -0.0024(6)
F11 0.0390(9) 0.0377(9) 0.0334(8) -0.0097(7) 0.0051(8) -0.0077(8)
F12 0.0310(8) 0.0334(8) 0.0336(8) 0.0098(6) 0.0024(7) -0.0025(6)
C13 0.0213(11) 0.0250(11) 0.0240(11) 0.0012(9) 0.0041(10) 0.0009(9)
C14 0.0292(13) 0.0333(13) 0.0230(12) -0.0026(10) 0.0053(11) 0.0043(11)
C15 0.0296(14) 0.0347(14) 0.0319(14) -0.0007(11) 0.0089(11) 0.0085(11)
C16 0.0242(12) 0.0339(13) 0.0360(14) 0.0042(11) 0.0010(12) 0.0034(11)
C17 0.0269(13) 0.0301(12) 0.0283(13) 0.0010(10) -0.0020(11) 0.0010(10)
C18 0.0258(13) 0.0291(12) 0.0218(11) 0.0005(10) 0.0052(10) 0.0009(10)
C21 0.0260(13) 0.0291(13) 0.0298(13) 0.0026(10) 0.0067(11) 0.0008(10)
O22 0.0299(10) 0.0288(9) 0.0356(10) 0.0049(7) 0.0102(9) 0.0044(8)
C23 0.0237(12) 0.0312(13) 0.0299(13) 0.0013(10) 0.0048(11) 0.0017(10)
C24 0.0197(11) 0.0302(12) 0.0218(11) 0.0026(9) 0.0047(10) 0.0007(10)
C25 0.0290(13) 0.0382(14) 0.0224(12) 0.0010(10) 0.0013(10) -0.0015(11)
N26 0.0223(10) 0.0264(10) 0.0200(10) 0.0003(8) 0.0023(8) -0.0014(8)
N27 0.0232(10) 0.0293(10) 0.0203(10) 0.0006(8) 0.0014(9) -0.0039(9)
C28 0.0236(11) 0.0272(12) 0.0185(10) -0.0001(9) 0.0033(10) -0.0016(9)
C29 0.0258(12) 0.0283(12) 0.0231(11) 0.0008(10) 0.0051(10) -0.0008(10)
F30 0.0207(7) 0.0344(8) 0.0454(9) 0.0045(7) 0.0046(7) 0.0016(6)
F31 0.0366(9) 0.0347(8) 0.0287(7) -0.0057(6) 0.0037(7) 0.0053(7)
F32 0.0341(8) 0.0313(7) 0.0308(8) 0.0086(6) 0.0072(7) 0.0036(7)
C33 0.0231(12) 0.0255(11) 0.0227(11) 0.0031(9) 0.0042(10) -0.0001(9)
C34 0.0279(13) 0.0316(13) 0.0234(12) -0.0007(10) 0.0048(11) -0.0035(10)
C35 0.0264(13) 0.0331(13) 0.0306(13) 0.0013(11) 0.0003(11) -0.0071(10)
C36 0.0216(12) 0.0344(13) 0.0357(14) 0.0026(11) 0.0059(12) -0.0006(11)
C37 0.0292(13) 0.0327(13) 0.0259(12) -0.0001(10) 0.0085(11) -0.0001(11)
C38 0.0278(13) 0.0301(13) 0.0223(12) 0.0002(10) 0.0042(10) -0.0015(10)

loop_
_atom_type_symbol
_atom_type_description
_atom_type_scat_dispersion_real
_atom_type_scat_dispersion_imag
_atom_type_scat_source
C C 0.0181 0.0091 'International Tables Vol C Tables 4.2.6.8 and 6.1.1.4'
H H 0.0000 0.0000 'International Tables Vol C Tables 4.2.6.8 and 6.1.1.4'
F F 0.0727 0.0534 'International Tables Vol C Tables 4.2.6.8 and 6.1.1.4'
N N 0.0311 0.0180 'International Tables Vol C Tables 4.2.6.8 and 6.1.1.4'
O O 0.0492 0.0322 'International Tables Vol C Tables 4.2.6.8 and 6.1.1.4'

loop_
_geom_angle_atom_site_label_1
_geom_angle_atom_site_label_2
_geom_angle_atom_site_label_3
_geom_angle
_geom_angle_site_symmetry_1
_geom_angle_site_symmetry_3
_geom_angle_publ_flag
H1A C1 H1B 110.8 . . ?
O2 C1 H1A 113.5 . . ?
O2 C1 H1B 113.5 . . ?
O2 C1 C4 90.78(19) . . ?
C4 C1 H1A 113.5 . . ?
C4 C1 H1B 113.5 . . ?
C3 O2 C1 89.95(18) . . ?
O2 C3 H3A 113.5 . . ?
O2 C3 H3B 113.5 . . ?
O2 C3 C4 91.0(2) . . ?
H3A C3 H3B 110.8 . . ?
C4 C3 H3A 113.5 . . ?
C4 C3 H3B 113.5 . . ?
C1 C4 C3 84.35(19) . . ?
C5 C4 C1 114.0(2) . . ?
C5 C4 C3 113.0(2) . . ?
N6 C4 C1 123.3(2) . . ?
N6 C4 C3 113.4(2) . . ?
N6 C4 C5 107.3(2) . . ?
C4 C5 H5A 109.5 . . ?
C4 C5 H5B 109.5 . . ?
C4 C5 H5C 109.5 . . ?
H5A C5 H5B 109.5 . . ?
H5A C5 H5C 109.5 . . ?
H5B C5 H5C 109.5 . . ?
C4 N6 N7 112.57(19) . . ?
C8 N6 C4 119.4(2) . . ?
C8 N6 N7 58.94(14) . . ?
N6 N7 H7 104(2) . . ?
C8 N7 N6 58.41(15) . . ?
C8 N7 H7 112(2) . . ?
N6 C8 N7 62.65(15) . . ?
N6 C8 C9 112.0(2) . . ?
N6 C8 C13 125.7(2) . . ?
N7 C8 C9 117.6(2) . . ?
N7 C8 C13 117.0(2) . . ?
C13 C8 C9 113.2(2) . . ?
F10 C9 C8 112.8(2) . . ?
F10 C9 F11 106.8(2) . . ?
F10 C9 F12 107.1(2) . . ?
F11 C9 C8 112.1(2) . . ?
F11 C9 F12 107.2(2) . . ?
F12 C9 C8 110.5(2) . . ?
C14 C13 C8 121.3(2) . . ?
C14 C13 C18 119.4(2) . . ?
C18 C13 C8 119.2(2) . . ?
C13 C14 H14 119.9 . . ?
C15 C14 C13 120.1(3) . . ?
C15 C14 H14 119.9 . . ?
C14 C15 H15 119.7 . . ?
C14 C15 C16 120.5(3) . . ?
C16 C15 H15 119.7 . . ?
C15 C16 H16 120.2 . . ?
C17 C16 C15 119.6(3) . . ?
C17 C16 H16 120.2 . . ?
C16 C17 H17 119.9 . . ?
C16 C17 C18 120.3(3) . . ?
C18 C17 H17 119.9 . . ?
C13 C18 H18 120.0 . . ?
C17 C18 C13 120.0(2) . . ?
C17 C18 H18 120.0 . . ?
H21A C21 H21B 110.8 . . ?
O22 C21 H21A 113.5 . . ?
O22 C21 H21B 113.5 . . ?
O22 C21 C24 90.94(19) . . ?
C24 C21 H21A 113.5 . . ?
C24 C21 H21B 113.5 . . ?
C21 O22 C23 90.31(17) . . ?
O22 C23 H23A 113.6 . . ?
O22 C23 H23B 113.6 . . ?
O22 C23 C24 90.35(18) . . ?
H23A C23 H23B 110.9 . . ?
C24 C23 H23A 113.6 . . ?
C24 C23 H23B 113.6 . . ?
C21 C24 C23 84.39(19) . . ?
C25 C24 C21 113.6(2) . . ?
C25 C24 C23 113.6(2) . . ?
N26 C24 C21 113.3(2) . . ?
N26 C24 C23 122.9(2) . . ?
N26 C24 C25 107.6(2) . . ?
C24 C25 H25A 109.5 . . ?
C24 C25 H25B 109.5 . . ?
C24 C25 H25C 109.5 . . ?
H25A C25 H25B 109.5 . . ?
H25A C25 H25C 109.5 . . ?
H25B C25 H25C 109.5 . . ?
C24 N26 N27 113.58(19) . . ?
C28 N26 C24 119.8(2) . . ?
C28 N26 N27 59.03(15) . . ?
N26 N27 H27 104(2) . . ?
C28 N27 N26 58.49(15) . . ?
C28 N27 H27 109(2) . . ?
N26 C28 N27 62.48(15) . . ?
N26 C28 C29 110.9(2) . . ?
N26 C28 C33 125.5(2) . . ?
N27 C28 C29 117.8(2) . . ?
N27 C28 C33 117.4(2) . . ?
C33 C28 C29 113.7(2) . . ?
F30 C29 C28 113.1(2) . . ?
F30 C29 F31 107.3(2) . . ?
F30 C29 F32 106.6(2) . . ?
F31 C29 C28 111.4(2) . . ?
F31 C29 F32 106.9(2) . . ?
F32 C29 C28 111.2(2) . . ?
C34 C33 C28 121.3(2) . . ?
C38 C33 C28 119.0(2) . . ?
C38 C33 C34 119.7(2) . . ?
C33 C34 H34 119.9 . . ?
C35 C34 C33 120.2(2) . . ?
C35 C34 H34 119.9 . . ?
C34 C35 H35 120.0 . . ?
C36 C35 C34 119.9(3) . . ?
C36 C35 H35 120.0 . . ?
C35 C36 H36 120.1 . . ?
C35 C36 C37 119.8(3) . . ?
C37 C36 H36 120.1 . . ?
C36 C37 H37 119.6 . . ?
C38 C37 C36 120.7(3) . . ?
C38 C37 H37 119.6 . . ?
C33 C38 H38 120.2 . . ?
C37 C38 C33 119.7(3) . . ?
C37 C38 H38 120.2 . . ?

loop_
_geom_bond_atom_site_label_1
_geom_bond_atom_site_label_2
_geom_bond_distance
_geom_bond_site_symmetry_2
_geom_bond_publ_flag
C1 H1A 0.9900 . ?
C1 H1B 0.9900 . ?
C1 O2 1.465(3) . ?
C1 C4 1.537(4) . ?
O2 C3 1.457(3) . ?
C3 H3A 0.9900 . ?
C3 H3B 0.9900 . ?
C3 C4 1.539(3) . ?
C4 C5 1.517(3) . ?
C4 N6 1.464(3) . ?
C5 H5A 0.9800 . ?
C5 H5B 0.9800 . ?
C5 H5C 0.9800 . ?
N6 N7 1.509(3) . ?
N6 C8 1.447(3) . ?
N7 C8 1.455(3) . ?
N7 H7 0.91(4) . ?
C8 C9 1.517(4) . ?
C8 C13 1.511(3) . ?
C9 F10 1.339(3) . ?
C9 F11 1.339(3) . ?
C9 F12 1.341(3) . ?
C13 C14 1.393(3) . ?
C13 C18 1.394(4) . ?
C14 H14 0.9500 . ?
C14 C15 1.385(4) . ?
C15 H15 0.9500 . ?
C15 C16 1.388(4) . ?
C16 H16 0.9500 . ?
C16 C17 1.384(4) . ?
C17 H17 0.9500 . ?
C17 C18 1.393(4) . ?
C18 H18 0.9500 . ?
C21 H21A 0.9900 . ?
C21 H21B 0.9900 . ?
C21 O22 1.456(3) . ?
C21 C24 1.536(3) . ?
O22 C23 1.463(3) . ?
C23 H23A 0.9900 . ?
C23 H23B 0.9900 . ?
C23 C24 1.545(3) . ?
C24 C25 1.523(3) . ?
C24 N26 1.465(3) . ?
C25 H25A 0.9800 . ?
C25 H25B 0.9800 . ?
C25 H25C 0.9800 . ?
N26 N27 1.508(3) . ?
N26 C28 1.450(3) . ?
N27 C28 1.458(3) . ?
N27 H27 0.94(4) . ?
C28 C29 1.520(3) . ?
C28 C33 1.499(3) . ?
C29 F30 1.337(3) . ?
C29 F31 1.340(3) . ?
C29 F32 1.345(3) . ?
C33 C34 1.399(4) . ?
C33 C38 1.396(3) . ?
C34 H34 0.9500 . ?
C34 C35 1.392(4) . ?
C35 H35 0.9500 . ?
C35 C36 1.389(4) . ?
C36 H36 0.9500 . ?
C36 C37 1.391(4) . ?
C37 H37 0.9500 . ?
C37 C38 1.386(4) . ?
C38 H38 0.9500 . ?

loop_
_geom_torsion_atom_site_label_1
_geom_torsion_atom_site_label_2
_geom_torsion_atom_site_label_3
_geom_torsion_atom_site_label_4
_geom_torsion
_geom_torsion_site_symmetry_1
_geom_torsion_site_symmetry_2
_geom_torsion_site_symmetry_3
_geom_torsion_site_symmetry_4
_geom_torsion_publ_flag
C1 O2 C3 C4 -15.27(18) . . . . ?
C1 C4 N6 N7 25.6(3) . . . . ?
C1 C4 N6 C8 -40.4(3) . . . . ?
O2 C1 C4 C3 -14.53(17) . . . . ?
O2 C1 C4 C5 98.2(2) . . . . ?
O2 C1 C4 N6 -128.8(2) . . . . ?
O2 C3 C4 C1 14.61(17) . . . . ?
O2 C3 C4 C5 -99.1(2) . . . . ?
O2 C3 C4 N6 138.5(2) . . . . ?
C3 C4 N6 N7 -73.3(3) . . . . ?
C3 C4 N6 C8 -139.3(2) . . . . ?
C4 C1 O2 C3 15.29(18) . . . . ?
C4 N6 N7 C8 -111.7(2) . . . . ?
C4 N6 C8 N7 100.1(2) . . . . ?
C4 N6 C8 C9 -149.2(2) . . . . ?
C4 N6 C8 C13 -4.9(3) . . . . ?
C5 C4 N6 N7 161.2(2) . . . . ?
C5 C4 N6 C8 95.2(3) . . . . ?
N6 N7 C8 C9 -101.9(2) . . . . ?
N6 N7 C8 C13 118.3(2) . . . . ?
N6 C8 C9 F10 -40.9(3) . . . . ?
N6 C8 C9 F11 79.7(3) . . . . ?
N6 C8 C9 F12 -160.8(2) . . . . ?
N6 C8 C13 C14 -77.0(3) . . . . ?
N6 C8 C13 C18 106.0(3) . . . . ?
N7 N6 C8 C9 110.7(2) . . . . ?
N7 N6 C8 C13 -105.0(3) . . . . ?
N7 C8 C9 F10 28.7(3) . . . . ?
N7 C8 C9 F11 149.3(2) . . . . ?
N7 C8 C9 F12 -91.1(3) . . . . ?
N7 C8 C13 C14 -151.4(2) . . . . ?
N7 C8 C13 C18 31.6(3) . . . . ?
C8 C13 C14 C15 -178.1(2) . . . . ?
C8 C13 C18 C17 178.0(2) . . . . ?
C9 C8 C13 C14 67.0(3) . . . . ?
C9 C8 C13 C18 -110.0(3) . . . . ?
C13 C8 C9 F10 170.1(2) . . . . ?
C13 C8 C9 F11 -69.3(3) . . . . ?
C13 C8 C9 F12 50.2(3) . . . . ?
C13 C14 C15 C16 0.3(4) . . . . ?
C14 C13 C18 C17 0.9(4) . . . . ?
C14 C15 C16 C17 0.6(4) . . . . ?
C15 C16 C17 C18 -0.8(4) . . . . ?
C16 C17 C18 C13 0.0(4) . . . . ?
C18 C13 C14 C15 -1.1(4) . . . . ?
C21 O22 C23 C24 15.4(2) . . . . ?
C21 C24 N26 N27 -70.9(3) . . . . ?
C21 C24 N26 C28 -137.5(2) . . . . ?
O22 C21 C24 C23 14.72(18) . . . . ?
O22 C21 C24 C25 -98.6(2) . . . . ?
O22 C21 C24 N26 138.2(2) . . . . ?
O22 C23 C24 C21 -14.65(19) . . . . ?
O22 C23 C24 C25 98.6(2) . . . . ?
O22 C23 C24 N26 -128.9(2) . . . . ?
C23 C24 N26 N27 27.9(3) . . . . ?
C23 C24 N26 C28 -38.7(3) . . . . ?
C24 C21 O22 C23 -15.50(19) . . . . ?
C24 N26 N27 C28 -111.7(2) . . . . ?
C24 N26 C28 N27 101.2(2) . . . . ?
C24 N26 C28 C29 -147.5(2) . . . . ?
C24 N26 C28 C33 -4.2(4) . . . . ?
C25 C24 N26 N27 162.72(19) . . . . ?
C25 C24 N26 C28 96.1(2) . . . . ?
N26 N27 C28 C29 -100.5(2) . . . . ?
N26 N27 C28 C33 117.9(2) . . . . ?
N26 C28 C29 F30 -44.6(3) . . . . ?
N26 C28 C29 F31 76.3(3) . . . . ?
N26 C28 C29 F32 -164.5(2) . . . . ?
N26 C28 C33 C34 -73.0(3) . . . . ?
N26 C28 C33 C38 109.1(3) . . . . ?
N27 N26 C28 C29 111.3(2) . . . . ?
N27 N26 C28 C33 -105.4(3) . . . . ?
N27 C28 C29 F30 24.5(3) . . . . ?
N27 C28 C29 F31 145.4(2) . . . . ?
N27 C28 C29 F32 -95.4(3) . . . . ?
N27 C28 C33 C34 -147.3(2) . . . . ?
N27 C28 C33 C38 34.8(3) . . . . ?
C28 C33 C34 C35 -178.9(2) . . . . ?
C28 C33 C38 C37 178.4(2) . . . . ?
C29 C28 C33 C34 69.5(3) . . . . ?
C29 C28 C33 C38 -108.4(3) . . . . ?
C33 C28 C29 F30 167.5(2) . . . . ?
C33 C28 C29 F31 -71.6(3) . . . . ?
C33 C28 C29 F32 47.6(3) . . . . ?
C33 C34 C35 C36 0.8(4) . . . . ?
C34 C33 C38 C37 0.5(4) . . . . ?
C34 C35 C36 C37 0.0(4) . . . . ?
C35 C36 C37 C38 -0.5(4) . . . . ?
C36 C37 C38 C33 0.3(4) . . . . ?
C38 C33 C34 C35 -1.0(4) . . . . ?

loop_
_twin_individual_id
_twin_individual_mass_fraction_refined
1 0.6404(17)
2 0.3596(17)
